data_7011988
loop_
_publ_author_name
'Gerrard, Lee A.'
'Weller, Mark T.'

_publ_section_title
;
 2-Dimensional sheet structures from linked metal fluoride tetrahedra
;
_journal_issue 23
_journal_name_full 'Journal of the Chemical Society, Dalton Transactions'
_journal_page_first 4402
_journal_paper_doi 10.1039/b206469c
_journal_year 2002
_chemical_formula_sum 'C H8 Be F4 Li N O'
_chemical_formula_weight 142.03
_chemical_name_common 'Methylammonium Lithiumtetrafluoroberyllate hydrate'
_chemical_name_systematic
;
?
;
_space_group_IT_number 14
_symmetry_cell_setting monoclinic
_symmetry_space_group_name_Hall '-P 2ybc'
_symmetry_space_group_name_H-M 'P 1 21/c 1'
_atom_sites_solution_hydrogens geom
_atom_sites_solution_primary direct
_atom_sites_solution_secondary difmap
_audit_conform_dict_location ftp://ftp.iucr.org/pub/cif_core.dic
_audit_conform_dict_name cif_core.dic
_audit_conform_dict_version 2.2
_audit_creation_date 2002-06-25T14:00:12-00:00
_audit_creation_method 'WinGX routine CIF_UPDATE'
_cell_angle_alpha 90
_cell_angle_beta 100.63(3)
_cell_angle_gamma 90
_cell_formula_units_Z 4
_cell_length_a 12.567(3)
_cell_length_b 4.8493(10)
_cell_length_c 9.974(2)
_cell_measurement_reflns_used 2565
_cell_measurement_temperature 293(2)
_cell_measurement_theta_max 27.485
_cell_measurement_theta_min 2.91
_cell_volume 597.4(2)
_computing_cell_refinement 'HKL Scalepack (Otwinowski & Minor 1997)'
_computing_data_collection 'Collect (Nonius BV, 1997-2000)'
_computing_data_reduction 'HKL Denzo and Scalepack (Otwinowski & Minor 1997)'
_computing_structure_refinement 'SHELXL-97 (Sheldrick, 1997)'
_diffrn_ambient_temperature 293(2)
_diffrn_measured_fraction_theta_full 0.997
_diffrn_measured_fraction_theta_max 0.997
_diffrn_measurement_device '95mm CCD camera on \k-goniostat'
_diffrn_measurement_device_type KappaCCD
_diffrn_measurement_method CCD
_diffrn_orient_matrix_type 'by Nonius Collect from scalepack cell'
_diffrn_orient_matrix_UB_11 -0.144526
_diffrn_orient_matrix_UB_12 -0.727698E-1
_diffrn_orient_matrix_UB_13 -0.103301E-1
_diffrn_orient_matrix_UB_21 0.42897E-2
_diffrn_orient_matrix_UB_22 -0.26741E-2
_diffrn_orient_matrix_UB_23 -0.799208E-1
_diffrn_orient_matrix_UB_31 0.147021
_diffrn_orient_matrix_UB_32 -0.714424E-1
_diffrn_orient_matrix_UB_33 -0.78091E-2
_diffrn_radiation_monochromator graphite
_diffrn_radiation_type MoK\a
_diffrn_radiation_wavelength 0.71073
_diffrn_reflns_av_R_equivalents 0.0564
_diffrn_reflns_av_unetI/netI 0.0506
_diffrn_reflns_limit_h_max 14
_diffrn_reflns_limit_h_min -14
_diffrn_reflns_limit_k_max 5
_diffrn_reflns_limit_k_min -5
_diffrn_reflns_limit_l_max 11
_diffrn_reflns_limit_l_min -11
_diffrn_reflns_number 3779
_diffrn_reflns_theta_full 25.02
_diffrn_reflns_theta_max 25.02
_diffrn_reflns_theta_min 3.3
_exptl_absorpt_coefficient_mu 0.188
_exptl_absorpt_correction_T_max 1.03278
_exptl_absorpt_correction_T_min 0.97772
_exptl_absorpt_correction_type multi-scan
_exptl_absorpt_process_details 'SORTAV (Blessing, 1997)'
_exptl_crystal_colour colourless
_exptl_crystal_density_diffrn 1.579
_exptl_crystal_density_method 'not measured'
_exptl_crystal_description plate
_exptl_crystal_F_000 288
_exptl_crystal_size_max 0.1
_exptl_crystal_size_mid 0.8
_exptl_crystal_size_min 0.02
_refine_diff_density_max 0.216
_refine_diff_density_min -0.242
_refine_diff_density_rms 0.056
_refine_ls_extinction_method none
_refine_ls_goodness_of_fit_ref 1.028
_refine_ls_hydrogen_treatment mixed
_refine_ls_matrix_type full
_refine_ls_number_parameters 114
_refine_ls_number_reflns 1047
_refine_ls_number_restraints 0
_refine_ls_restrained_S_all 1.028
_refine_ls_R_factor_all 0.0728
_refine_ls_R_factor_gt 0.0429
_refine_ls_shift/su_max 0
_refine_ls_shift/su_mean 0
_refine_ls_structure_factor_coef Fsqd
_refine_ls_weighting_details 'calc w=1/[\s^2^(Fo^2^)+(0.0546P)^2^+0.0000P] where P=(Fo^2^+2Fc^2^)/3'
_refine_ls_weighting_scheme calc
_refine_ls_wR_factor_gt 0.0911
_refine_ls_wR_factor_ref 0.1026
_reflns_number_gt 745
_reflns_number_total 1047
_reflns_threshold_expression >2sigma(I)
_cod_data_source_file b206469c.txt
_cod_data_source_block 2
_cod_depositor_comments
;
The following automatic conversions were performed:

'_exptl_absorpt_correction_type' tag value 'Multi-scans' was replaced
with 'multi-scan' value.

Automatic conversion script
Id: cif_fix_values 1646 2011-03-28 12:23:43Z adriana 
;
_cod_original_sg_symbol_H-M P2(1)/c
_cod_database_code 7011988

loop_
_symmetry_equiv_pos_as_xyz
'x, y, z'
'-x, y+1/2, -z+1/2'
'-x, -y, -z'
'x, -y-1/2, z-1/2'

loop_
_atom_site_label
_atom_site_type_symbol
_atom_site_fract_x
_atom_site_fract_y
_atom_site_fract_z
_atom_site_U_iso_or_equiv
_atom_site_adp_type
_atom_site_occupancy
_atom_site_symmetry_multiplicity
_atom_site_calc_flag
_atom_site_refinement_flags
_atom_site_disorder_assembly
_atom_site_disorder_group
Li1 Li 0.5040(3) 0.1843(8) 0.3524(4) 0.0251(9) Uani 1 1 d . . .
Be1 Be 0.6299(3) 0.3083(6) 0.6268(3) 0.0228(7) Uani 1 1 d . . .
F1 F 0.46566(10) -0.1814(3) 0.31322(12) 0.0246(4) Uani 1 1 d . . .
F2 F 0.62774(11) 0.1982(3) 0.48290(13) 0.0260(4) Uani 1 1 d . . .
F3 F 0.38438(11) 0.3743(3) 0.38024(13) 0.0287(4) Uani 1 1 d . . .
F4 F 0.73628(11) 0.2445(3) 0.72664(13) 0.0305(4) Uani 1 1 d . . .
N1 N 0.2720(2) 0.2216(5) 0.1047(2) 0.0263(5) Uani 1 1 d . . .
H1 H 0.281(3) 0.075(8) 0.152(3) 0.069(12) Uiso 1 1 d . . .
H2 H 0.284(2) 0.363(6) 0.160(3) 0.054(10) Uiso 1 1 d . . .
H3 H 0.324(3) 0.232(6) 0.057(3) 0.049(10) Uiso 1 1 d . . .
C1 C 0.1621(3) 0.2404(7) 0.0199(3) 0.0388(7) Uani 1 1 d . . .
H4 H 0.150(3) 0.098(7) -0.050(3) 0.069(11) Uiso 1 1 d . . .
H5 H 0.106(3) 0.237(7) 0.066(4) 0.078(13) Uiso 1 1 d . . .
H6 H 0.161(2) 0.396(7) -0.043(3) 0.067(10) Uiso 1 1 d . . .
O1 O 0.9535(2) 0.2242(5) 0.2542(3) 0.0595(8) Uani 1 1 d . . .
H7 H 0.892(4) 0.241(9) 0.232(5) 0.096(17) Uiso 1 1 d . . .
H8 H 0.983(3) 0.384(9) 0.256(4) 0.084(13) Uiso 1 1 d . . .

loop_
_atom_site_aniso_label
_atom_site_aniso_U_11
_atom_site_aniso_U_22
_atom_site_aniso_U_33
_atom_site_aniso_U_23
_atom_site_aniso_U_13
_atom_site_aniso_U_12
Li1 0.029(2) 0.024(2) 0.024(2) 0.0023(15) 0.0082(17) -0.0013(17)
Be1 0.0242(17) 0.0222(16) 0.0217(16) -0.0005(12) 0.0040(13) 0.0023(13)
F1 0.0279(8) 0.0228(8) 0.0241(7) -0.0011(5) 0.0072(6) -0.0024(6)
F2 0.0279(8) 0.0282(8) 0.0224(7) -0.0023(5) 0.0060(6) -0.0002(6)
F3 0.0320(8) 0.0202(8) 0.0372(8) -0.0012(6) 0.0152(6) 0.0009(6)
F4 0.0251(8) 0.0389(9) 0.0262(8) 0.0066(6) 0.0014(6) 0.0003(6)
N1 0.0285(13) 0.0258(14) 0.0241(12) -0.0002(10) 0.0035(10) -0.0041(10)
C1 0.0274(16) 0.046(2) 0.0418(17) 0.0046(14) 0.0023(13) -0.0004(13)
O1 0.0288(14) 0.0365(14) 0.114(2) -0.0032(13) 0.0142(14) -0.0008(11)

loop_
_atom_type_symbol
_atom_type_description
_atom_type_scat_dispersion_real
_atom_type_scat_dispersion_imag
_atom_type_scat_source
C C 0.0033 0.0016 'International Tables Vol C Tables 4.2.6.8 and 6.1.1.4'
H H 0 0 'International Tables Vol C Tables 4.2.6.8 and 6.1.1.4'
Li Li -0.0003 0.0001 'International Tables Vol C Tables 4.2.6.8 and 6.1.1.4'
Be Be 0.0005 0.0002 'International Tables Vol C Tables 4.2.6.8 and 6.1.1.4'
N N 0.0061 0.0033 'International Tables Vol C Tables 4.2.6.8 and 6.1.1.4'
F F 0.0171 0.0103 'International Tables Vol C Tables 4.2.6.8 and 6.1.1.4'
O O 0.0106 0.006 'International Tables Vol C Tables 4.2.6.8 and 6.1.1.4'

loop_
_geom_angle_atom_site_label_1
_geom_angle_atom_site_label_2
_geom_angle_atom_site_label_3
_geom_angle
_geom_angle_site_symmetry_1
_geom_angle_site_symmetry_3
_geom_angle_publ_flag
F3 Li1 F2 119.1(2) . . ?
F3 Li1 F1 108.9(2) . . ?
F2 Li1 F1 109.7(2) . . ?
F3 Li1 F1 105.4(2) . 2_655 ?
F2 Li1 F1 109.2(2) . 2_655 ?
F1 Li1 F1 103.46(18) . 2_655 ?
F3 Li1 Be1 84.33(16) . 3_656 ?
F2 Li1 Be1 113.52(17) . 3_656 ?
F1 Li1 Be1 27.64(10) . 3_656 ?
F1 Li1 Be1 123.58(18) 2_655 3_656 ?
F3 Li1 Be1 94.09(16) . . ?
F2 Li1 Be1 25.61(10) . . ?
F1 Li1 Be1 117.48(18) . . ?
F1 Li1 Be1 125.61(19) 2_655 . ?
Be1 Li1 Be1 108.29(14) 3_656 . ?
F3 Li1 Be1 132.46(19) . 4_565 ?
F2 Li1 Be1 92.12(17) . 4_565 ?
F1 Li1 Be1 90.36(15) . 4_565 ?
F1 Li1 Be1 27.14(10) 2_655 4_565 ?
Be1 Li1 Be1 116.88(16) 3_656 4_565 ?
Be1 Li1 Be1 115.35(16) . 4_565 ?
F3 Li1 Be1 24.67(10) . 3_666 ?
F2 Li1 Be1 109.42(17) . 3_666 ?
F1 Li1 Be1 131.8(2) . 3_666 ?
F1 Li1 Be1 89.08(15) 2_655 3_666 ?
Be1 Li1 Be1 108.84(17) 3_656 3_666 ?
Be1 Li1 Be1 88.89(13) . 3_666 ?
Be1 Li1 Be1 115.08(15) 4_565 3_666 ?
F3 Li1 Li1 123.8(2) . 2_645 ?
F2 Li1 Li1 114.1(2) . 2_645 ?
F1 Li1 Li1 32.50(5) . 2_645 ?
F1 Li1 Li1 71.67(18) 2_655 2_645 ?
Be1 Li1 Li1 58.24(10) 3_656 2_645 ?
Be1 Li1 Li1 134.55(17) . 2_645 ?
Be1 Li1 Li1 58.64(15) 4_565 2_645 ?
Be1 Li1 Li1 136.1(2) 3_666 2_645 ?
F3 Li1 Li1 77.42(14) . 2_655 ?
F2 Li1 Li1 110.64(19) . 2_655 ?
F1 Li1 Li1 128.3(2) . 2_655 ?
F1 Li1 Li1 32.15(13) 2_655 2_655 ?
Be1 Li1 Li1 135.7(2) 3_656 2_655 ?
Be1 Li1 Li1 112.94(15) . 2_655 ?
Be1 Li1 Li1 57.40(14) 4_565 2_655 ?
Be1 Li1 Li1 57.69(10) 3_666 2_655 ?
Li1 Li1 Li1 100.3(2) 2_645 2_655 ?
F3 Li1 Li1 88.67(18) . 3_656 ?
F2 Li1 Li1 64.50(14) . 3_656 ?
F1 Li1 Li1 68.85(14) . 3_656 ?
F1 Li1 Li1 165.8(3) 2_655 3_656 ?
Be1 Li1 Li1 54.25(12) 3_656 3_656 ?
Be1 Li1 Li1 54.04(12) . 3_656 ?
Be1 Li1 Li1 138.7(2) 4_565 3_656 ?
Be1 Li1 Li1 104.99(18) 3_666 3_656 ?
Li1 Li1 Li1 98.68(12) 2_645 3_656 ?
Li1 Li1 Li1 160.6(2) 2_655 3_656 ?
F2 Be1 F4 113.6(2) . . ?
F2 Be1 F3 108.84(19) . 3_666 ?
F4 Be1 F3 107.94(19) . 3_666 ?
F2 Be1 F1 109.9(2) . 3_656 ?
F4 Be1 F1 108.02(19) . 3_656 ?
F3 Be1 F1 108.5(2) 3_666 3_656 ?
F2 Be1 Li1 82.61(15) . 3_656 ?
F4 Be1 Li1 103.28(16) . 3_656 ?
F3 Be1 Li1 138.1(2) 3_666 3_656 ?
F1 Be1 Li1 33.50(11) 3_656 3_656 ?
F2 Be1 Li1 31.31(12) . . ?
F4 Be1 Li1 143.85(19) . . ?
F3 Be1 Li1 97.00(16) 3_666 . ?
F1 Be1 Li1 87.50(15) 3_656 . ?
Li1 Be1 Li1 71.71(14) 3_656 . ?
F2 Be1 Li1 142.54(19) . 4_566 ?
F4 Be1 Li1 91.87(15) . 4_566 ?
F3 Be1 Li1 87.07(16) 3_666 4_566 ?
F1 Be1 Li1 33.23(11) 3_656 4_566 ?
Li1 Be1 Li1 64.37(11) 3_656 4_566 ?
Li1 Be1 Li1 115.66(16) . 4_566 ?
F2 Be1 Li1 115.93(17) . 3_666 ?
F4 Be1 Li1 123.24(18) . 3_666 ?
F3 Be1 Li1 29.49(11) 3_666 3_666 ?
F1 Be1 Li1 79.41(15) 3_656 3_666 ?
Li1 Be1 Li1 108.84(17) 3_656 3_666 ?
Li1 Be1 Li1 91.11(13) . 3_666 ?
Li1 Be1 Li1 63.66(11) 4_566 3_666 ?
Be1 F1 Li1 118.86(18) 3_656 . ?
Be1 F1 Li1 119.64(18) 3_656 2_645 ?
Li1 F1 Li1 115.35(15) . 2_645 ?
Be1 F2 Li1 123.08(19) . . ?
Be1 F3 Li1 125.84(19) 3_666 . ?

loop_
_geom_bond_atom_site_label_1
_geom_bond_atom_site_label_2
_geom_bond_distance
_geom_bond_site_symmetry_2
_geom_bond_publ_flag
Li1 F3 1.828(4) . ?
Li1 F2 1.836(4) . ?
Li1 F1 1.860(4) . ?
Li1 F1 1.878(4) 2_655 ?
Li1 Be1 2.952(5) 3_656 ?
Li1 Be1 2.960(5) . ?
Li1 Be1 2.979(5) 4_565 ?
Li1 Be1 3.010(5) 3_666 ?
Li1 Li1 3.159(5) 2_645 ?
Li1 Li1 3.159(5) 2_655 ?
Li1 Li1 3.463(7) 3_656 ?
Be1 F2 1.527(3) . ?
Be1 F4 1.543(3) . ?
Be1 F3 1.550(3) 3_666 ?
Be1 F1 1.564(4) 3_656 ?
Be1 Li1 2.952(5) 3_656 ?
Be1 Li1 2.979(5) 4_566 ?
Be1 Li1 3.010(5) 3_666 ?
F1 Be1 1.564(4) 3_656 ?
F1 Li1 1.878(4) 2_645 ?
F3 Be1 1.550(3) 3_666 ?
N1 C1 1.483(4) . ?

loop_
_geom_hbond_atom_site_label_D
_geom_hbond_atom_site_label_H
_geom_hbond_atom_site_label_A
_geom_hbond_distance_DH
_geom_hbond_distance_HA
_geom_hbond_distance_DA
_geom_hbond_angle_DHA
_geom_hbond_site_symmetry_A
N1 H1 F4 0.85(4) 2.00(4) 2.831(3) 164(3) 3_656
N1 H2 F4 0.88(3) 2.25(3) 3.099(3) 163(3) 3_666
N1 H2 F3 0.88(3) 2.32(3) 2.943(3) 128(2) .
N1 H3 F3 0.88(4) 2.10(4) 2.897(3) 149(3) 4_565
N1 H3 F1 0.88(4) 2.75(3) 3.281(3) 120(2) 2_655
O1 H7 F4 0.77(5) 1.95(5) 2.697(3) 164(5) 4_565
O1 H8 O1 0.86(4) 1.84(4) 2.699(2) 176(4) 2_755
